data_7235755
loop_
_publ_author_name
'Gao, Wenjuan'
'Liu, Xiangyu'
'Su, Zhiyong'
'Zhang, Sheng'
'Yang, Qi'
'Wei, Qing'
'Chen, Sanping'
'Xie, Gang'
'Yang, Xuwu'
'Gao, Shengli'

_publ_section_title
;
 High-energy-density materials with remarkable thermostability and
 insensitivity: syntheses, structures and physicochemical properties of
 Pb(ii) compounds with 3-(tetrazol-5-yl) triazole
;
_journal_issue 30
_journal_name_full 'Journal of Materials Chemistry A'
_journal_page_first 11958
_journal_paper_doi 10.1039/C4TA01746C
_journal_volume 2
_journal_year 2014
_chemical_formula_sum 'C12 H12 N28 O2 Pb2'
_chemical_formula_weight 994.88
_space_group_IT_number 88
_space_group_name_Hall '-I 4ad'
_space_group_name_H-M_alt 'I 41/a :2'
_symmetry_cell_setting tetragonal
_symmetry_space_group_name_H-M 'I 41/a :2'
_atom_sites_solution_hydrogens geom
_atom_sites_solution_primary direct
_atom_sites_solution_secondary difmap
_audit_creation_method SHELXL-97
_cell_angle_alpha 90.00
_cell_angle_beta 90.00
_cell_angle_gamma 90.00
_cell_formula_units_Z 8
_cell_length_a 13.8054(14)
_cell_length_b 13.8054(14)
_cell_length_c 27.530(5)
_cell_measurement_reflns_used 2765
_cell_measurement_temperature 296(2)
_cell_measurement_theta_max 26.62
_cell_measurement_theta_min 3.17
_cell_volume 5246.9(12)
_computing_structure_refinement 'SHELXL-97 (Sheldrick, 1997)'
_computing_structure_solution 'SHELXS-97 (Sheldrick, 1990)'
_diffrn_ambient_temperature 296(2)
_diffrn_measured_fraction_theta_full 0.993
_diffrn_measured_fraction_theta_max 0.993
_diffrn_measurement_device_type 'Bruker APEX-II CCD'
_diffrn_measurement_method '\f and \w scans'
_diffrn_radiation_monochromator graphite
_diffrn_radiation_source 'fine-focus sealed tube'
_diffrn_radiation_type MoK\a
_diffrn_radiation_wavelength 0.71073
_diffrn_reflns_av_R_equivalents 0.0682
_diffrn_reflns_av_sigmaI/netI 0.0648
_diffrn_reflns_limit_h_max 17
_diffrn_reflns_limit_h_min -17
_diffrn_reflns_limit_k_max 14
_diffrn_reflns_limit_k_min -17
_diffrn_reflns_limit_l_max 34
_diffrn_reflns_limit_l_min -30
_diffrn_reflns_number 13609
_diffrn_reflns_theta_full 26.16
_diffrn_reflns_theta_max 26.16
_diffrn_reflns_theta_min 1.48
_exptl_absorpt_coefficient_mu 12.893
_exptl_absorpt_correction_T_max 0.275
_exptl_absorpt_correction_T_min 0.095
_exptl_absorpt_correction_type multi-scan
_exptl_absorpt_process_details sadabs
_exptl_crystal_colour colorless
_exptl_crystal_density_diffrn 2.519
_exptl_crystal_density_method 'not measured'
_exptl_crystal_description block
_exptl_crystal_F_000 3680
_exptl_crystal_size_max 0.2
_exptl_crystal_size_mid 0.18
_exptl_crystal_size_min 0.1
_refine_diff_density_max 1.859
_refine_diff_density_min -1.400
_refine_diff_density_rms 0.178
_refine_ls_extinction_coef 0.00062(2)
_refine_ls_extinction_expression Fc^*^=kFc[1+0.001xFc^2^\l^3^/sin(2\q)]^-1/4^
_refine_ls_extinction_method SHELXL
_refine_ls_goodness_of_fit_ref 0.903
_refine_ls_hydrogen_treatment mixed
_refine_ls_matrix_type full
_refine_ls_number_parameters 207
_refine_ls_number_reflns 2598
_refine_ls_number_restraints 2
_refine_ls_restrained_S_all 0.903
_refine_ls_R_factor_all 0.0368
_refine_ls_R_factor_gt 0.0298
_refine_ls_shift/su_max 0.001
_refine_ls_shift/su_mean 0.000
_refine_ls_structure_factor_coef Fsqd
_refine_ls_weighting_details 'calc w=1/[\s^2^(Fo^2^)+(0.0000P)^2^+0.0000P] where P=(Fo^2^+2Fc^2^)/3'
_refine_ls_weighting_scheme calc
_refine_ls_wR_factor_gt 0.0611
_refine_ls_wR_factor_ref 0.0633
_reflns_number_gt 2168
_reflns_number_total 2598
_reflns_threshold_expression >2sigma(I)
_cod_data_source_file c4ta01746c2.cif
_cod_data_source_block x
_cod_depositor_comments
;
The following automatic conversions were performed:

data item '_symmetry_cell_setting' value 'Tetragonal' was changed to
'tetragonal' in accordance with the
/home/saulius/struct/COD-crude-data/automatic-downloads/DataCite-retrospective/RSC/depositions/lib/dictionaries/cif_core.dic
dictionary named 'cif_core.dic' version 2.4.2 last updated on
2011-04-26.

Automatic conversion script
Id: cif_fix_values 6909 2019-04-08 15:41:33Z antanas 
;
_cod_original_cell_volume 5246.8(12)
_cod_original_sg_symbol_H-M I4(1)/a
_cod_database_code 7235755

loop_
_symmetry_equiv_pos_as_xyz
'x, y, z'
'-x+1/2, -y, z+1/2'
'-y+3/4, x+1/4, z+1/4'
'y+3/4, -x+3/4, z+3/4'
'x+1/2, y+1/2, z+1/2'
'-x+1, -y+1/2, z+1'
'-y+5/4, x+3/4, z+3/4'
'y+5/4, -x+5/4, z+5/4'
'-x, -y, -z'
'x-1/2, y, -z-1/2'
'y-3/4, -x-1/4, -z-1/4'
'-y-3/4, x-3/4, -z-3/4'
'-x+1/2, -y+1/2, -z+1/2'
'x, y+1/2, -z'
'y-1/4, -x+1/4, -z+1/4'
'-y-1/4, x-1/4, -z-1/4'

loop_
_atom_site_label
_atom_site_type_symbol
_atom_site_fract_x
_atom_site_fract_y
_atom_site_fract_z
_atom_site_U_iso_or_equiv
_atom_site_adp_type
_atom_site_occupancy
_atom_site_symmetry_multiplicity
_atom_site_calc_flag
_atom_site_refinement_flags
Pb1 Pb 0.23782(2) 0.51418(2) 0.105914(10) 0.02017(11) Uani 1 1 d .
O1 O 0.2466(3) 0.5171(4) 0.0071(2) 0.0357(14) Uani 1 1 d .
H1A H 0.2386 0.4684 -0.0113 0.054 Uiso 1 1 d R
H1B H 0.2586 0.5745 -0.0024 0.054 Uiso 1 1 d R
N1 N 0.2041(6) 0.3289(5) 0.0763(3) 0.0306(18) Uani 1 1 d .
N2 N 0.1643(6) 0.2865(5) 0.0374(3) 0.0345(19) Uani 1 1 d .
N3 N 0.1658(5) 0.1918(5) 0.0434(3) 0.0332(19) Uani 1 1 d .
N4 N 0.2106(5) 0.1712(5) 0.0856(2) 0.0285(17) Uani 1 1 d .
N5 N 0.3106(6) 0.1917(5) 0.1775(3) 0.0330(19) Uani 1 1 d .
N6 N 0.3524(6) 0.3278(5) 0.2094(3) 0.0294(17) Uani 1 1 d D
H6 H 0.382(6) 0.376(4) 0.225(3) 0.044 Uiso 1 1 d D
N7 N 0.3041(5) 0.3530(4) 0.1685(2) 0.0294(17) Uani 1 1 d .
N8 N 0.1959(6) 0.6751(5) 0.1641(3) 0.0321(18) Uani 1 1 d .
N9 N 0.1533(6) 0.6989(5) 0.2068(3) 0.037(2) Uani 1 1 d .
N10 N 0.1639(5) 0.7925(5) 0.2143(3) 0.0327(19) Uani 1 1 d .
N11 N 0.2133(5) 0.8322(4) 0.1772(3) 0.0295(17) Uani 1 1 d .
N12 N 0.3187(5) 0.8477(5) 0.0854(3) 0.0294(17) Uani 1 1 d .
N13 N 0.3614(5) 0.8209(5) 0.0436(3) 0.0294(17) Uani 1 1 d D
H13 H 0.391(6) 0.862(5) 0.023(3) 0.044 Uiso 1 1 d D
N14 N 0.3012(6) 0.6886(5) 0.0742(3) 0.0307(18) Uani 1 1 d .
C1 C 0.2309(6) 0.2559(5) 0.1042(3) 0.0176(17) Uani 1 1 d .
C2 C 0.2815(6) 0.2678(5) 0.1507(3) 0.0228(19) Uani 1 1 d .
C3 C 0.3561(7) 0.2331(6) 0.2146(3) 0.030(2) Uani 1 1 d .
H3A H 0.3857 0.2004 0.2401 0.036 Uiso 1 1 calc R
C4 C 0.2307(6) 0.7593(5) 0.1476(3) 0.0199(18) Uani 1 1 d .
C5 C 0.2825(6) 0.7660(5) 0.1022(3) 0.0208(18) Uani 1 1 d .
C6 C 0.3504(7) 0.7263(6) 0.0374(3) 0.033(2) Uani 1 1 d .
H6A H 0.3738 0.6914 0.0110 0.040 Uiso 1 1 calc R

loop_
_atom_site_aniso_label
_atom_site_aniso_U_11
_atom_site_aniso_U_22
_atom_site_aniso_U_33
_atom_site_aniso_U_23
_atom_site_aniso_U_13
_atom_site_aniso_U_12
Pb1 0.01881(18) 0.01819(17) 0.02352(16) -0.00066(11) -0.00009(10) -0.00030(9)
O1 0.045(4) 0.034(3) 0.028(3) -0.005(2) -0.001(2) 0.000(3)
N1 0.048(5) 0.018(4) 0.026(4) 0.003(3) -0.019(4) -0.003(3)
N2 0.045(5) 0.034(5) 0.024(5) 0.000(3) -0.020(4) -0.004(4)
N3 0.046(5) 0.029(4) 0.025(5) -0.003(3) -0.020(4) -0.002(4)
N4 0.043(5) 0.020(4) 0.023(4) -0.001(3) -0.011(4) 0.000(3)
N5 0.058(5) 0.017(4) 0.024(5) 0.002(3) -0.020(4) -0.003(3)
N6 0.042(5) 0.026(4) 0.020(4) -0.007(3) -0.016(3) -0.003(3)
N7 0.050(5) 0.019(4) 0.020(4) -0.004(3) -0.014(3) 0.001(3)
N8 0.047(5) 0.025(4) 0.025(4) -0.001(3) 0.017(4) -0.002(3)
N9 0.055(5) 0.030(4) 0.026(5) 0.002(4) 0.019(4) -0.002(4)
N10 0.043(5) 0.030(4) 0.025(5) -0.002(3) 0.023(4) -0.001(4)
N11 0.041(5) 0.016(3) 0.032(5) -0.003(3) 0.014(4) -0.002(3)
N12 0.039(4) 0.025(4) 0.024(4) 0.001(3) 0.017(3) 0.000(3)
N13 0.034(4) 0.031(4) 0.023(5) 0.007(3) 0.014(3) 0.000(3)
N14 0.050(5) 0.016(4) 0.026(5) -0.004(3) 0.015(4) -0.001(3)
C1 0.033(5) 0.007(3) 0.013(4) 0.001(3) -0.007(4) -0.004(3)
C2 0.031(5) 0.018(4) 0.019(5) 0.000(3) -0.009(4) -0.002(4)
C3 0.049(6) 0.024(5) 0.018(5) 0.013(4) -0.016(4) -0.002(4)
C4 0.028(4) 0.015(4) 0.016(5) -0.002(3) 0.009(4) 0.008(4)
C5 0.030(5) 0.009(4) 0.024(5) -0.001(3) 0.006(4) 0.001(3)
C6 0.046(6) 0.027(5) 0.026(6) -0.001(4) 0.024(4) 0.002(4)

loop_
_atom_type_symbol
_atom_type_description
_atom_type_scat_dispersion_real
_atom_type_scat_dispersion_imag
_atom_type_scat_source
C C 0.0033 0.0016 'International Tables Vol C Tables 4.2.6.8 and 6.1.1.4'
H H 0.0000 0.0000 'International Tables Vol C Tables 4.2.6.8 and 6.1.1.4'
N N 0.0061 0.0033 'International Tables Vol C Tables 4.2.6.8 and 6.1.1.4'
O O 0.0106 0.0060 'International Tables Vol C Tables 4.2.6.8 and 6.1.1.4'
Pb Pb -3.3944 10.1111 'International Tables Vol C Tables 4.2.6.8 and 6.1.1.4'

loop_
_geom_angle_atom_site_label_1
_geom_angle_atom_site_label_2
_geom_angle_atom_site_label_3
_geom_angle
_geom_angle_site_symmetry_1
_geom_angle_site_symmetry_3
N14 Pb1 N5 88.6(2) . 12_666
N14 Pb1 O1 69.50(19) . .
N5 Pb1 O1 72.49(18) 12_666 .
N14 Pb1 N1 142.6(2) . .
N5 Pb1 N1 88.0(2) 12_666 .
O1 Pb1 N1 73.93(18) . .
N14 Pb1 N11 80.1(2) . 12_766
N5 Pb1 N11 140.8(2) 12_666 12_766
O1 Pb1 N11 68.34(17) . 12_766
N1 Pb1 N11 79.3(2) . 12_766
N14 Pb1 N8 63.0(2) . .
N5 Pb1 N8 79.5(2) 12_666 .
O1 Pb1 N8 124.68(18) . .
N1 Pb1 N8 151.7(2) . .
N11 Pb1 N8 125.6(2) 12_766 .
Pb1 O1 H1A 125.4 . .
Pb1 O1 H1B 109.3 . .
H1A O1 H1B 125.3 . .
C1 N1 N2 104.3(6) . .
C1 N1 Pb1 119.7(5) . .
N2 N1 Pb1 136.0(5) . .
N3 N2 N1 109.0(7) . .
N2 N3 N4 109.0(6) . .
C1 N4 N3 104.3(6) . .
C3 N5 C2 103.1(7) . .
C3 N5 Pb1 139.8(5) . 15
C2 N5 Pb1 117.1(5) . 15
C3 N6 N7 111.4(7) . .
C3 N6 H6 132(6) . .
N7 N6 H6 116(6) . .
C2 N7 N6 101.3(6) . .
C4 N8 N9 103.9(7) . .
C4 N8 Pb1 114.9(5) . .
N9 N8 Pb1 141.1(5) . .
N10 N9 N8 109.0(7) . .
N9 N10 N11 109.7(7) . .
C4 N11 N10 104.5(6) . .
C4 N11 Pb1 116.2(5) . 15_565
N10 N11 Pb1 138.8(5) . 15_565
C5 N12 N13 103.4(6) . .
C6 N13 N12 109.3(7) . .
C6 N13 H13 127(6) . .
N12 N13 H13 124(6) . .
C6 N14 C5 103.0(7) . .
C6 N14 Pb1 139.6(6) . .
C5 N14 Pb1 117.4(5) . .
N4 C1 N1 113.3(7) . .
N4 C1 C2 122.9(7) . .
N1 C1 C2 123.7(7) . .
N7 C2 N5 115.2(7) . .
N7 C2 C1 122.6(7) . .
N5 C2 C1 122.2(7) . .
N6 C3 N5 109.0(7) . .
N6 C3 H3A 125.5 . .
N5 C3 H3A 125.5 . .
N11 C4 N8 112.9(7) . .
N11 C4 C5 125.2(7) . .
N8 C4 C5 121.8(7) . .
N12 C5 N14 113.9(7) . .
N12 C5 C4 123.2(7) . .
N14 C5 C4 122.8(7) . .
N14 C6 N13 110.3(7) . .
N14 C6 H6A 124.8 . .
N13 C6 H6A 124.8 . .

loop_
_geom_bond_atom_site_label_1
_geom_bond_atom_site_label_2
_geom_bond_distance
_geom_bond_site_symmetry_2
Pb1 N14 2.707(7) .
Pb1 N5 2.721(7) 12_666
Pb1 O1 2.722(6) .
Pb1 N1 2.724(6) .
Pb1 N11 2.738(6) 12_766
Pb1 N8 2.800(7) .
O1 H1A 0.8502 .
O1 H1B 0.8500 .
N1 C1 1.320(9) .
N1 N2 1.340(9) .
N2 N3 1.318(9) .
N3 N4 1.346(9) .
N4 C1 1.307(9) .
N5 C3 1.327(10) .
N5 C2 1.345(10) .
N5 Pb1 2.721(7) 15
N6 C3 1.316(10) .
N6 N7 1.355(9) .
N6 H6 0.888(10) .
N7 C2 1.311(9) .
N8 C4 1.337(10) .
N8 N9 1.354(9) .
N9 N10 1.316(9) .
N10 N11 1.345(9) .
N11 C4 1.316(10) .
N11 Pb1 2.738(6) 15_565
N12 C5 1.317(9) .
N12 N13 1.345(9) .
N13 C6 1.326(11) .
N13 H13 0.892(10) .
N14 C6 1.325(10) .
N14 C5 1.344(9) .
C1 C2 1.468(10) .
C3 H3A 0.9300 .
C4 C5 1.443(10) .
C6 H6A 0.9300 .
